data_7152983
loop_
_publ_author_name
'Aravinda, Subrayashastry'
'Raghavender, Upadhyayula S.'
'Rai, Rajkishor'
'Harini, Veldore V.'
'Shamala, Narayanaswamy'
'Balaram, Padmanabhan'

_publ_section_title
;
 Analysis of designed \b-hairpin peptides: molecular conformation and
 packing in crystals.
;
_journal_issue 25
_journal_name_full 'Organic &amp; biomolecular chemistry'
_journal_page_first 4220
_journal_page_last 4231
_journal_paper_doi 10.1039/c3ob25777k
_journal_volume 11
_journal_year 2013
_chemical_formula_sum 'C57 H88 N8 O12.5'
_chemical_formula_weight 1085.35
_chemical_name_common Boc-Leu-Phe-Val-D-Pro-Aib-Leu-Phe-Val-OMe
_chemical_name_systematic
;
t-Butyloxycarbonyl-leucyl-phenylalanyl-valyl-D-prolyl-alpha
-aminoisobutyryl-leucyl-phenylalanyl-valyl-methyl ester
;
_space_group_IT_number 4
_symmetry_cell_setting monoclinic
_symmetry_space_group_name_Hall 'P 2yb'
_symmetry_space_group_name_H-M 'P 1 21 1'
_atom_sites_solution_hydrogens geom
_atom_sites_solution_primary direct
_atom_sites_solution_secondary difmap
_audit_creation_method SHELXL-97
_cell_angle_alpha 90.00
_cell_angle_beta 118.036(17)
_cell_angle_gamma 90.00
_cell_formula_units_Z 4
_cell_length_a 18.41(2)
_cell_length_b 23.22(3)
_cell_length_c 19.24(3)
_cell_measurement_temperature 293(2)
_cell_volume 7260(17)
_computing_data_collection SMART
_computing_data_reduction SAINT
_computing_structure_refinement 'SHELXL-97 (Sheldrick, 1997)'
_computing_structure_solution 'SHELXD-97 (Schneider and Sheldrick, 2002)'
_diffrn_ambient_temperature 293(2)
_diffrn_measured_fraction_theta_full 0.824
_diffrn_measured_fraction_theta_max 0.824
_diffrn_measurement_device_type
;
BRUKER AXS SMART APEX CCD with Mo source
;
_diffrn_measurement_method 'omega scan'
_diffrn_radiation_monochromator graphite
_diffrn_radiation_source 'fine-focus sealed tube'
_diffrn_radiation_type MoK\a
_diffrn_radiation_wavelength 0.71073
_diffrn_reflns_av_R_equivalents 0.0000
_diffrn_reflns_av_sigmaI/netI 0.1911
_diffrn_reflns_limit_h_max 19
_diffrn_reflns_limit_h_min -22
_diffrn_reflns_limit_k_max 28
_diffrn_reflns_limit_k_min 0
_diffrn_reflns_limit_l_max 23
_diffrn_reflns_limit_l_min 0
_diffrn_reflns_number 13869
_diffrn_reflns_theta_full 27.35
_diffrn_reflns_theta_max 27.35
_diffrn_reflns_theta_min 1.20
_exptl_absorpt_coefficient_mu 0.070
_exptl_absorpt_correction_type none
_exptl_crystal_colour 'color less'
_exptl_crystal_density_diffrn 0.993
_exptl_crystal_density_method 'not measured'
_exptl_crystal_description plates
_exptl_crystal_F_000 2344
_exptl_crystal_size_max 0.80
_exptl_crystal_size_mid 0.48
_exptl_crystal_size_min 0.10
_refine_diff_density_max 0.146
_refine_diff_density_min -0.146
_refine_diff_density_rms 0.034
_refine_ls_abs_structure_details 'Flack H D (1983), Acta Cryst. A39, 876-881'
_refine_ls_abs_structure_Flack 10(10)
_refine_ls_extinction_coef 0.0273(19)
_refine_ls_extinction_expression Fc^*^=kFc[1+0.001xFc^2^\l^3^/sin(2\q)]^-1/4^
_refine_ls_extinction_method SHELXL
_refine_ls_goodness_of_fit_ref 0.865
_refine_ls_hydrogen_treatment 'riding over the heavy atom'
_refine_ls_matrix_type full
_refine_ls_number_parameters 1349
_refine_ls_number_reflns 13869
_refine_ls_number_restraints 11
_refine_ls_restrained_S_all 0.865
_refine_ls_R_factor_all 0.2650
_refine_ls_R_factor_gt 0.1012
_refine_ls_shift/su_max 2.664
_refine_ls_shift/su_mean 0.303
_refine_ls_structure_factor_coef Fsqd
_refine_ls_weighting_details 'calc w=1/[\s^2^(Fo^2^)+(0.1163P)^2^+0.0000P] where P=(Fo^2^+2Fc^2^)/3'
_refine_ls_weighting_scheme calc
_refine_ls_wR_factor_gt 0.2061
_refine_ls_wR_factor_ref 0.3090
_reflns_number_gt 2772
_reflns_number_total 13869
_reflns_threshold_expression >2sigma(I)
_cod_data_source_file c3ob25777k.txt
_cod_data_source_block DPUF8-A
_cod_depositor_comments
;
The following automatic conversions were performed:
'_atom_site_symetry_multiplicity' tag replaced with
'_atom_site_symmetry_multiplicity'.

Automatic conversion script
Id: cif_correct_tags 1440 2010-10-19 06:21:57Z saulius 

The following automatic conversions were performed:

'_symmetry_cell_setting' value 'Monoclinic' changed to 'monoclinic'
according to /home/saulius/struct/CIF-dictionaries/cif_core.dic
dictionary named 'cif_core.dic' version 2.4.2 from 2011-04-26.

Automatic conversion script
Id: cif_fix_values 1891 2012-01-12 08:04:46Z andrius 
;
_cod_original_cell_volume 7260(18)
_cod_original_sg_symbol_H-M P21
_cod_original_formula_sum 'C57 H88 N8 O12.50'
_cod_database_code 7152983

loop_
_symmetry_equiv_pos_as_xyz
'x, y, z'
'-x, y+1/2, -z'

loop_
_atom_site_label
_atom_site_type_symbol
_atom_site_fract_x
_atom_site_fract_y
_atom_site_fract_z
_atom_site_U_iso_or_equiv
_atom_site_adp_type
_atom_site_occupancy
_atom_site_symmetry_multiplicity
_atom_site_calc_flag
_atom_site_refinement_flags
C11 C 0.1662(19) 0.519(2) 0.0192(14) 0.51(5) Uani 1 1 d D
C12 C 0.1189(16) 0.514(3) -0.0701(15) 0.48(4) Uani 1 1 d D
H12A H 0.0978 0.5508 -0.0923 0.714 Uiso 1 1 calc R
H12B H 0.0739 0.4872 -0.0846 0.714 Uiso 1 1 calc R
H12C H 0.1550 0.4999 -0.0897 0.714 Uiso 1 1 calc R
C13 C 0.209(4) 0.471(2) 0.075(4) 0.50(4) Uani 1 1 d D
H13A H 0.1798 0.4356 0.0553 0.751 Uiso 1 1 calc R
H13B H 0.2122 0.4795 0.1254 0.751 Uiso 1 1 calc R
H13C H 0.2641 0.4671 0.0817 0.751 Uiso 1 1 calc R
C14 C 0.232(2) 0.563(3) 0.053(2) 0.66(9) Uani 1 1 d D
H14A H 0.2130 0.5986 0.0245 0.996 Uiso 1 1 calc R
H14B H 0.2801 0.5503 0.0498 0.996 Uiso 1 1 calc R
H14C H 0.2467 0.5696 0.1076 0.996 Uiso 1 1 calc R
O1 O 0.0943(7) 0.5325(9) 0.0420(9) 0.275(8) Uani 1 1 d .
C10' C 0.0898(14) 0.5375(10) 0.1136(8) 0.191(8) Uani 1 1 d .
O10 O 0.1638(9) 0.5181(8) 0.1695(10) 0.243(7) Uani 1 1 d .
N11 N 0.0361(7) 0.5527(7) 0.1209(9) 0.198(7) Uani 1 1 d .
H11 H -0.0067 0.5643 0.0794 0.238 Uiso 1 1 calc R
C11A C 0.0333(6) 0.5544(6) 0.1918(7) 0.119(4) Uani 1 1 d U
H11A H 0.0807 0.5332 0.2314 0.143 Uiso 1 1 calc R
C11' C -0.0467(9) 0.5198(8) 0.1735(9) 0.148(5) Uani 1 1 d .
O11 O -0.1108(5) 0.5324(4) 0.1107(5) 0.143(3) Uani 1 1 d .
C11B C 0.0319(12) 0.6091(10) 0.2219(12) 0.224(10) Uani 1 1 d DU
H11B H 0.0775 0.6300 0.2218 0.269 Uiso 1 1 calc R
H11C H -0.0178 0.6274 0.1825 0.269 Uiso 1 1 calc R
C11G C 0.0351(18) 0.6225(12) 0.2986(19) 0.310(19) Uani 1 1 d D
H11G H -0.0090 0.6171 0.3130 0.372 Uiso 1 1 calc R
C11D C 0.1413(17) 0.6092(19) 0.3583(15) 0.355(19) Uani 1 1 d .
H11D H 0.1579 0.6228 0.4107 0.533 Uiso 1 1 calc R
H11E H 0.1721 0.6290 0.3369 0.533 Uiso 1 1 calc R
H11F H 0.1517 0.5686 0.3597 0.533 Uiso 1 1 calc R
C11E C 0.071(3) 0.680(2) 0.289(2) 0.74(7) Uani 1 1 d D
H11H H 0.0654 0.7086 0.3220 1.115 Uiso 1 1 calc R
H11I H 0.0420 0.6922 0.2350 1.115 Uiso 1 1 calc R
H11J H 0.1283 0.6749 0.3037 1.115 Uiso 1 1 calc R
N12 N -0.0464(6) 0.4778(5) 0.2198(6) 0.132(3) Uani 1 1 d .
H12 H -0.0008 0.4698 0.2607 0.158 Uiso 1 1 calc R
C12A C -0.1209(6) 0.4433(6) 0.2054(5) 0.114(4) Uani 1 1 d .
H12D H -0.1689 0.4577 0.1583 0.137 Uiso 1 1 calc R
C12' C -0.1388(7) 0.4449(6) 0.2785(7) 0.130(4) Uani 1 1 d .
O12 O -0.0777(4) 0.4407(4) 0.3491(4) 0.143(3) Uani 1 1 d .
C12B C -0.1049(8) 0.3807(6) 0.1929(7) 0.134(4) Uani 1 1 d .
H12E H -0.0499 0.3697 0.2320 0.161 Uiso 1 1 calc R
H12F H -0.1439 0.3559 0.1990 0.161 Uiso 1 1 calc R
C12G C -0.1140(8) 0.3735(5) 0.1081(5) 0.138(4) Uani 1 1 d G
C12D C -0.1888(6) 0.3538(5) 0.0487(8) 0.167(6) Uani 1 1 d G
H12G H -0.2331 0.3486 0.0586 0.200 Uiso 1 1 calc R
C12E C -0.1973(9) 0.3420(6) -0.0256(6) 0.220(9) Uani 1 1 d G
H12H H -0.2473 0.3289 -0.0654 0.264 Uiso 1 1 calc R
C12F C -0.1310(12) 0.3499(7) -0.0404(7) 0.255(13) Uani 1 1 d G
H12I H -0.1367 0.3420 -0.0901 0.305 Uiso 1 1 calc R
C12H C -0.0562(10) 0.3696(7) 0.0190(10) 0.213(8) Uani 1 1 d G
H12J H -0.0118 0.3748 0.0091 0.255 Uiso 1 1 calc R
C12I C -0.0477(6) 0.3813(5) 0.0933(8) 0.191(7) Uani 1 1 d G
H12K H 0.0023 0.3945 0.1330 0.229 Uiso 1 1 calc R
N13 N -0.2163(5) 0.4455(4) 0.2608(5) 0.119(3) Uani 1 1 d .
H13 H -0.2522 0.4516 0.2127 0.143 Uiso 1 1 calc R
C13A C -0.2449(6) 0.4364(7) 0.3193(6) 0.118(4) Uani 1 1 d .
H13D H -0.1975 0.4330 0.3718 0.141 Uiso 1 1 calc R
C13' C -0.2889(8) 0.3781(8) 0.2948(7) 0.129(4) Uani 1 1 d .
O13 O -0.3640(5) 0.3783(4) 0.2364(5) 0.141(3) Uani 1 1 d .
C13B C -0.3035(10) 0.4838(9) 0.3201(10) 0.163(6) Uani 1 1 d .
H13E H -0.3510 0.4858 0.2674 0.196 Uiso 1 1 calc R
C13G C -0.3355(12) 0.4713(9) 0.3802(11) 0.208(8) Uani 1 1 d .
H13F H -0.3621 0.4344 0.3690 0.313 Uiso 1 1 calc R
H13G H -0.3740 0.5005 0.3763 0.313 Uiso 1 1 calc R
H13H H -0.2900 0.4711 0.4325 0.313 Uiso 1 1 calc R
C13D C -0.2633(11) 0.5434(10) 0.3404(10) 0.191(7) Uani 1 1 d .
H13I H -0.2460 0.5541 0.3023 0.286 Uiso 1 1 calc R
H13J H -0.2164 0.5423 0.3918 0.286 Uiso 1 1 calc R
H13K H -0.3023 0.5710 0.3399 0.286 Uiso 1 1 calc R
N14 N -0.2513(7) 0.3292(7) 0.3291(7) 0.146(4) Uani 1 1 d .
C14A C -0.2939(10) 0.2731(6) 0.2880(7) 0.151(5) Uani 1 1 d .
H14D H -0.3452 0.2640 0.2894 0.181 Uiso 1 1 calc R
C14' C -0.2993(10) 0.2742(7) 0.2081(10) 0.143(5) Uani 1 1 d .
O14 O -0.2516(6) 0.2934(5) 0.1869(5) 0.161(4) Uani 1 1 d .
C14B C -0.2175(13) 0.2311(8) 0.3386(9) 0.218(9) Uani 1 1 d .
H14E H -0.2364 0.1948 0.3493 0.261 Uiso 1 1 calc R
H14F H -0.1861 0.2234 0.3108 0.261 Uiso 1 1 calc R
C14G C -0.1643(13) 0.2647(12) 0.4166(15) 0.283(13) Uani 1 1 d .
H14G H -0.1869 0.2599 0.4528 0.340 Uiso 1 1 calc R
H14H H -0.1083 0.2504 0.4417 0.340 Uiso 1 1 calc R
C14D C -0.1659(10) 0.3270(7) 0.3955(9) 0.175(6) Uani 1 1 d .
H14I H -0.1251 0.3358 0.3786 0.210 Uiso 1 1 calc R
H14J H -0.1586 0.3523 0.4384 0.210 Uiso 1 1 calc R
N15 N -0.3786(6) 0.2519(4) 0.1484(5) 0.134(3) Uani 1 1 d .
H15 H -0.4145 0.2427 0.1632 0.160 Uiso 1 1 calc R
C15A C -0.4007(8) 0.2441(6) 0.0660(7) 0.130(4) Uani 1 1 d .
C15' C -0.4197(7) 0.3068(7) 0.0242(8) 0.132(4) Uani 1 1 d .
O15 O -0.4247(5) 0.3117(4) -0.0462(6) 0.151(3) Uani 1 1 d .
C15B C -0.3392(11) 0.2171(8) 0.0441(9) 0.193(7) Uani 1 1 d .
H15A H -0.2869 0.2359 0.0725 0.290 Uiso 1 1 calc R
H15B H -0.3584 0.2214 -0.0115 0.290 Uiso 1 1 calc R
H15C H -0.3333 0.1769 0.0573 0.290 Uiso 1 1 calc R
C15G C -0.4901(8) 0.2173(7) 0.0209(8) 0.167(5) Uani 1 1 d .
H15D H -0.5266 0.2380 0.0348 0.250 Uiso 1 1 calc R
H15E H -0.4883 0.1776 0.0354 0.250 Uiso 1 1 calc R
H15F H -0.5097 0.2201 -0.0349 0.250 Uiso 1 1 calc R
N16 N -0.4289(5) 0.3549(6) 0.0585(6) 0.130(3) Uani 1 1 d .
H16 H -0.4209 0.3517 0.1061 0.156 Uiso 1 1 calc R
C16A C -0.4517(7) 0.4140(5) 0.0216(6) 0.105(3) Uani 1 1 d .
H16A H -0.4948 0.4108 -0.0332 0.126 Uiso 1 1 calc R
C16' C -0.3758(6) 0.4428(5) 0.0252(7) 0.115(3) Uani 1 1 d .
O16 O -0.3147(4) 0.4537(4) 0.0905(3) 0.139(3) Uani 1 1 d .
C16B C -0.4832(6) 0.4441(5) 0.0676(6) 0.108(3) Uani 1 1 d .
H16B H -0.4411 0.4451 0.1223 0.130 Uiso 1 1 calc R
H16C H -0.5302 0.4233 0.0649 0.130 Uiso 1 1 calc R
C16G C -0.5097(9) 0.5072(8) 0.0374(10) 0.163(7) Uani 1 1 d .
H16G H -0.4622 0.5253 0.0362 0.196 Uiso 1 1 calc R
C16D C -0.5284(10) 0.5408(10) 0.0876(12) 0.224(9) Uani 1 1 d .
H16D H -0.4834 0.5391 0.1401 0.336 Uiso 1 1 calc R
H16E H -0.5773 0.5262 0.0873 0.336 Uiso 1 1 calc R
H16F H -0.5371 0.5800 0.0696 0.336 Uiso 1 1 calc R
C16E C -0.5828(10) 0.5113(8) -0.0482(10) 0.191(6) Uani 1 1 d .
H16H H -0.5685 0.4915 -0.0838 0.287 Uiso 1 1 calc R
H16I H -0.5940 0.5510 -0.0633 0.287 Uiso 1 1 calc R
H16J H -0.6309 0.4938 -0.0498 0.287 Uiso 1 1 calc R
N17 N -0.3824(6) 0.4558(5) -0.0448(5) 0.132(3) Uani 1 1 d .
H17 H -0.4243 0.4435 -0.0866 0.158 Uiso 1 1 calc R
C17A C -0.3178(8) 0.4919(8) -0.0527(7) 0.134(4) Uani 1 1 d .
H17A H -0.2631 0.4822 -0.0102 0.161 Uiso 1 1 calc R
C17' C -0.3367(9) 0.5550(9) -0.0458(8) 0.135(5) Uani 1 1 d .
O17 O -0.4056(6) 0.5753(5) -0.0905(6) 0.181(4) Uani 1 1 d .
C17B C -0.3214(7) 0.4791(7) -0.1344(6) 0.143(5) Uani 1 1 d .
H17B H -0.3105 0.4386 -0.1374 0.171 Uiso 1 1 calc R
H17C H -0.3763 0.4874 -0.1762 0.171 Uiso 1 1 calc R
C17G C -0.2598(7) 0.5146(5) -0.1469(7) 0.155(5) Uani 1 1 d G
C17D C -0.1763(8) 0.5052(5) -0.0983(5) 0.166(6) Uani 1 1 d G
H17D H -0.1593 0.4773 -0.0591 0.199 Uiso 1 1 calc R
C17E C -0.1183(6) 0.5375(7) -0.1083(8) 0.234(11) Uani 1 1 d G
H17E H -0.0625 0.5312 -0.0757 0.280 Uiso 1 1 calc R
C17F C -0.1438(10) 0.5793(6) -0.1668(10) 0.275(15) Uani 1 1 d G
H17F H -0.1050 0.6009 -0.1735 0.330 Uiso 1 1 calc R
C17H C -0.2272(11) 0.5887(5) -0.2154(8) 0.268(13) Uani 1 1 d G
H17H H -0.2443 0.6166 -0.2546 0.321 Uiso 1 1 calc R
C17I C -0.2852(7) 0.5564(6) -0.2054(6) 0.170(6) Uani 1 1 d G
H17I H -0.3411 0.5626 -0.2380 0.204 Uiso 1 1 calc R
N18 N -0.2725(8) 0.5839(6) 0.0056(7) 0.138(4) Uani 1 1 d .
H18 H -0.2279 0.5650 0.0336 0.166 Uiso 1 1 calc R
C18A C -0.2721(10) 0.6403(15) 0.0171(10) 0.177(8) Uani 1 1 d .
H18A H -0.3288 0.6537 -0.0143 0.212 Uiso 1 1 calc R
C18' C -0.2191(19) 0.6771(9) -0.0054(17) 0.194(9) Uani 1 1 d .
O18 O -0.2425(14) 0.7164(10) -0.0452(11) 0.278(9) Uani 1 1 d .
C18B C -0.243(2) 0.6594(9) 0.111(3) 0.34(2) Uani 1 1 d D
H18B H -0.1877 0.6440 0.1445 0.410 Uiso 1 1 calc R
C18G C -0.244(3) 0.7150(15) 0.1285(16) 0.38(2) Uani 1 1 d .
H18C H -0.2054 0.7361 0.1184 0.570 Uiso 1 1 calc R
H18D H -0.2301 0.7185 0.1832 0.570 Uiso 1 1 calc R
H18E H -0.2985 0.7303 0.0967 0.570 Uiso 1 1 calc R
C18D C -0.306(3) 0.6266(11) 0.130(2) 0.48(3) Uani 1 1 d D
H18F H -0.3053 0.5863 0.1195 0.718 Uiso 1 1 calc R
H18G H -0.3607 0.6415 0.0971 0.718 Uiso 1 1 calc R
H18H H -0.2921 0.6322 0.1841 0.718 Uiso 1 1 calc R
O1ME O -0.1474(13) 0.6648(7) 0.0277(9) 0.250(7) Uani 1 1 d .
C1ME C -0.0870(18) 0.6928(14) 0.0016(17) 0.339(18) Uani 1 1 d .
H1M1 H -0.0316 0.6819 0.0377 0.508 Uiso 1 1 calc R
H1M2 H -0.0921 0.7339 0.0013 0.508 Uiso 1 1 calc R
H1M3 H -0.1002 0.6797 -0.0503 0.508 Uiso 1 1 calc R
C21 C -0.1054(13) 0.4123(19) 0.6872(11) 0.258(15) Uani 1 1 d .
C22 C -0.0615(14) 0.386(2) 0.7749(12) 0.44(3) Uani 1 1 d .
H22A H -0.0305 0.4155 0.8118 0.657 Uiso 1 1 calc R
H22B H -0.0252 0.3553 0.7776 0.657 Uiso 1 1 calc R
H22C H -0.1026 0.3712 0.7875 0.657 Uiso 1 1 calc R
C23 C -0.1658(14) 0.4635(15) 0.6564(17) 0.290(14) Uani 1 1 d .
H23A H -0.1839 0.4687 0.6012 0.435 Uiso 1 1 calc R
H23B H -0.1386 0.4979 0.6842 0.435 Uiso 1 1 calc R
H23C H -0.2125 0.4559 0.6646 0.435 Uiso 1 1 calc R
C24 C -0.1550(19) 0.3587(13) 0.6295(17) 0.310(15) Uani 1 1 d .
H24A H -0.1780 0.3708 0.5756 0.465 Uiso 1 1 calc R
H24B H -0.1985 0.3465 0.6403 0.465 Uiso 1 1 calc R
H24C H -0.1178 0.3272 0.6385 0.465 Uiso 1 1 calc R
O2 O -0.0327(6) 0.4264(7) 0.6721(7) 0.198(5) Uani 1 1 d .
C20' C -0.0444(12) 0.4462(8) 0.6028(11) 0.162(5) Uani 1 1 d .
O20 O -0.1100(6) 0.4415(6) 0.5406(6) 0.187(4) Uani 1 1 d .
N21 N 0.0268(7) 0.4577(6) 0.6016(6) 0.152(4) Uani 1 1 d .
H21 H 0.0711 0.4508 0.6446 0.182 Uiso 1 1 calc R
C21A C 0.0385(10) 0.4800(9) 0.5380(8) 0.167(6) Uani 1 1 d .
H21A H -0.0128 0.4739 0.4891 0.200 Uiso 1 1 calc R
C21' C 0.1072(6) 0.4491(5) 0.5297(8) 0.120(4) Uani 1 1 d .
O21 O 0.1753(4) 0.4435(5) 0.6003(4) 0.150(3) Uani 1 1 d .
C21B C 0.0524(10) 0.5449(10) 0.5493(12) 0.188(7) Uani 1 1 d .
H21B H 0.0565 0.5514 0.6008 0.226 Uiso 1 1 calc R
H21C H 0.1080 0.5495 0.5568 0.226 Uiso 1 1 calc R
C21G C 0.020(4) 0.5850(15) 0.515(3) 0.83(10) Uani 1 1 d .
H21G H -0.0193 0.5878 0.5360 0.993 Uiso 1 1 calc R
C21D C -0.0450(18) 0.5905(8) 0.425(4) 0.73(6) Uani 1 1 d .
H21D H -0.0229 0.6143 0.3991 1.094 Uiso 1 1 calc R
H21E H -0.0945 0.6076 0.4209 1.094 Uiso 1 1 calc R
H21F H -0.0571 0.5530 0.4018 1.094 Uiso 1 1 calc R
C21E C 0.062(3) 0.6354(12) 0.549(3) 0.71(6) Uani 1 1 d .
H21H H 0.0548 0.6620 0.5081 1.068 Uiso 1 1 calc R
H21I H 0.1192 0.6272 0.5808 1.068 Uiso 1 1 calc R
H21J H 0.0401 0.6519 0.5811 1.068 Uiso 1 1 calc R
N22 N 0.1018(5) 0.4309(4) 0.4682(4) 0.103(3) Uani 1 1 d .
H22 H 0.0570 0.4390 0.4263 0.124 Uiso 1 1 calc R
C22A C 0.1554(8) 0.4007(5) 0.4580(5) 0.111(4) Uani 1 1 d .
H22D H 0.2063 0.4005 0.5082 0.133 Uiso 1 1 calc R
C22' C 0.1769(7) 0.4217(6) 0.3966(7) 0.130(4) Uani 1 1 d .
O22 O 0.1232(4) 0.4435(4) 0.3322(4) 0.137(3) Uani 1 1 d .
C22B C 0.1296(8) 0.3383(6) 0.4363(7) 0.136(4) Uani 1 1 d .
H22E H 0.1680 0.3200 0.4220 0.163 Uiso 1 1 calc R
H22F H 0.0757 0.3376 0.3903 0.163 Uiso 1 1 calc R
C22G C 0.1260(9) 0.3031(5) 0.5026(5) 0.137(5) Uani 1 1 d G
C22D C 0.1907(7) 0.2662(6) 0.5474(8) 0.190(7) Uani 1 1 d G
H22G H 0.2342 0.2620 0.5360 0.228 Uiso 1 1 calc R
C22E C 0.1905(8) 0.2357(5) 0.6095(7) 0.194(8) Uani 1 1 d G
H22H H 0.2338 0.2110 0.6395 0.233 Uiso 1 1 calc R
C22F C 0.1255(11) 0.2420(5) 0.6266(6) 0.235(13) Uani 1 1 d G
H22I H 0.1254 0.2215 0.6681 0.282 Uiso 1 1 calc R
C22H C 0.0608(8) 0.2789(6) 0.5817(9) 0.186(6) Uani 1 1 d G
H22J H 0.0173 0.2831 0.5932 0.223 Uiso 1 1 calc R
C22I C 0.0610(7) 0.3094(4) 0.5197(8) 0.161(6) Uani 1 1 d G
H22K H 0.0177 0.3341 0.4897 0.193 Uiso 1 1 calc R
N23 N 0.2546(6) 0.4174(5) 0.4102(6) 0.129(3) Uani 1 1 d .
H23 H 0.2908 0.4070 0.4565 0.155 Uiso 1 1 calc R
C23A C 0.2831(7) 0.4289(7) 0.3526(8) 0.127(4) Uani 1 1 d .
H23D H 0.2360 0.4417 0.3036 0.153 Uiso 1 1 calc R
C23' C 0.3107(11) 0.3663(11) 0.3379(8) 0.175(8) Uani 1 1 d .
O23 O 0.3806(6) 0.3492(5) 0.3896(6) 0.168(4) Uani 1 1 d .
C23B C 0.3495(11) 0.4742(13) 0.3774(10) 0.198(9) Uani 1 1 d .
H23E H 0.3956 0.4614 0.4271 0.237 Uiso 1 1 calc R
C23G C 0.3812(11) 0.4780(11) 0.3166(12) 0.228(9) Uani 1 1 d .
H23F H 0.3975 0.4404 0.3083 0.342 Uiso 1 1 calc R
H23G H 0.4277 0.5036 0.3356 0.342 Uiso 1 1 calc R
H23H H 0.3383 0.4925 0.2677 0.342 Uiso 1 1 calc R
C23D C 0.3270(16) 0.5311(10) 0.3905(17) 0.266(13) Uani 1 1 d .
H23I H 0.3099 0.5295 0.4305 0.399 Uiso 1 1 calc R
H23J H 0.2825 0.5454 0.3425 0.399 Uiso 1 1 calc R
H23K H 0.3735 0.5564 0.4071 0.399 Uiso 1 1 calc R
N24 N 0.2564(8) 0.3328(10) 0.2803(8) 0.191(6) Uani 1 1 d .
C24A C 0.2704(12) 0.2687(9) 0.2790(10) 0.172(6) Uani 1 1 d .
H24D H 0.3213 0.2611 0.2761 0.207 Uiso 1 1 calc R
C24' C 0.2771(14) 0.2485(9) 0.3504(12) 0.169(7) Uani 1 1 d .
O24 O 0.2397(9) 0.2556(7) 0.3847(9) 0.211(6) Uani 1 1 d .
C24B C 0.1980(15) 0.2488(12) 0.2063(12) 0.250(11) Uani 1 1 d .
H24E H 0.2157 0.2232 0.1773 0.300 Uiso 1 1 calc R
H24F H 0.1610 0.2276 0.2199 0.300 Uiso 1 1 calc R
C24G C 0.1563(13) 0.2972(11) 0.1586(13) 0.243(10) Uani 1 1 d .
H24G H 0.0981 0.2890 0.1272 0.291 Uiso 1 1 calc R
H24H H 0.1789 0.3066 0.1236 0.291 Uiso 1 1 calc R
C24D C 0.1701(9) 0.3500(8) 0.2187(9) 0.182(6) Uani 1 1 d .
H24I H 0.1689 0.3872 0.1953 0.218 Uiso 1 1 calc R
H24J H 0.1310 0.3494 0.2392 0.218 Uiso 1 1 calc R
N25 N 0.3556(11) 0.2090(6) 0.3928(8) 0.181(5) Uani 1 1 d .
H25 H 0.3864 0.2074 0.3704 0.217 Uiso 1 1 calc R
C25A C 0.3821(14) 0.1765(11) 0.4612(11) 0.197(8) Uani 1 1 d .
C25' C 0.4127(13) 0.2111(8) 0.5493(17) 0.225(13) Uani 1 1 d .
O25 O 0.4220(10) 0.1939(6) 0.6056(7) 0.220(6) Uani 1 1 d .
C25B C 0.315(2) 0.1401(12) 0.4615(15) 0.296(13) Uani 1 1 d .
H25A H 0.2901 0.1172 0.4144 0.444 Uiso 1 1 calc R
H25B H 0.2738 0.1645 0.4636 0.444 Uiso 1 1 calc R
H25C H 0.3375 0.1152 0.5067 0.444 Uiso 1 1 calc R
C25G C 0.4522(14) 0.1370(10) 0.4767(16) 0.305(15) Uani 1 1 d .
H25D H 0.4974 0.1589 0.4789 0.457 Uiso 1 1 calc R
H25E H 0.4351 0.1091 0.4352 0.457 Uiso 1 1 calc R
H25F H 0.4691 0.1177 0.5261 0.457 Uiso 1 1 calc R
N26 N 0.4253(6) 0.2626(8) 0.5315(6) 0.161(5) Uani 1 1 d .
H26 H 0.4081 0.2723 0.4832 0.194 Uiso 1 1 calc R
C26A C 0.4738(9) 0.3084(8) 0.6014(9) 0.148(5) Uani 1 1 d .
H26A H 0.5118 0.2876 0.6491 0.178 Uiso 1 1 calc R
C26' C 0.4074(7) 0.3399(6) 0.6174(8) 0.122(4) Uani 1 1 d .
O26 O 0.3549(5) 0.3688(4) 0.5662(5) 0.144(3) Uani 1 1 d .
C26B C 0.5214(10) 0.3555(11) 0.5841(8) 0.193(8) Uani 1 1 d .
H26B H 0.4807 0.3786 0.5416 0.232 Uiso 1 1 calc R
H26C H 0.5534 0.3361 0.5629 0.232 Uiso 1 1 calc R
C26G C 0.5804(16) 0.3983(12) 0.6470(14) 0.238(11) Uani 1 1 d .
H26G H 0.5514 0.4157 0.6733 0.286 Uiso 1 1 calc R
C26D C 0.6078(19) 0.444(2) 0.6127(19) 0.38(2) Uani 1 1 d .
H26D H 0.6411 0.4713 0.6531 0.571 Uiso 1 1 calc R
H26E H 0.5607 0.4640 0.5728 0.571 Uiso 1 1 calc R
H26F H 0.6395 0.4282 0.5897 0.571 Uiso 1 1 calc R
C26E C 0.6600(10) 0.3644(15) 0.7121(13) 0.307(17) Uani 1 1 d .
H26H H 0.6425 0.3322 0.7316 0.461 Uiso 1 1 calc R
H26I H 0.6923 0.3900 0.7548 0.461 Uiso 1 1 calc R
H26J H 0.6927 0.3510 0.6885 0.461 Uiso 1 1 calc R
N27 N 0.4174(6) 0.3342(4) 0.6921(6) 0.129(3) Uani 1 1 d .
H27 H 0.4577 0.3134 0.7246 0.155 Uiso 1 1 calc R
C27A C 0.3658(7) 0.3602(5) 0.7199(6) 0.097(3) Uani 1 1 d .
H27A H 0.3097 0.3634 0.6764 0.117 Uiso 1 1 calc R
C27' C 0.4006(8) 0.4216(6) 0.7494(7) 0.118(4) Uani 1 1 d .
O27 O 0.4702(4) 0.4279(4) 0.8055(4) 0.141(3) Uani 1 1 d .
C27B C 0.3645(8) 0.3270(7) 0.7834(8) 0.149(5) Uani 1 1 d .
H27B H 0.4203 0.3256 0.8263 0.178 Uiso 1 1 calc R
H27C H 0.3491 0.2878 0.7647 0.178 Uiso 1 1 calc R
C27G C 0.3090(7) 0.3468(5) 0.8172(8) 0.136(4) Uani 1 1 d G
C27D C 0.2272(7) 0.3606(5) 0.7673(6) 0.182(6) Uani 1 1 d G
H27D H 0.2077 0.3614 0.7131 0.219 Uiso 1 1 calc R
C27E C 0.1745(6) 0.3732(6) 0.7985(9) 0.193(7) Uani 1 1 d G
H27E H 0.1198 0.3825 0.7652 0.231 Uiso 1 1 calc R
C27F C 0.2036(10) 0.3721(6) 0.8795(10) 0.216(8) Uani 1 1 d G
H27F H 0.1684 0.3805 0.9004 0.259 Uiso 1 1 calc R
C27H C 0.2854(11) 0.3583(7) 0.9294(6) 0.244(11) Uani 1 1 d G
H27H H 0.3049 0.3575 0.9835 0.293 Uiso 1 1 calc R
C27I C 0.3381(7) 0.3456(6) 0.8982(7) 0.212(9) Uani 1 1 d G
H27I H 0.3928 0.3364 0.9315 0.255 Uiso 1 1 calc R
N28 N 0.3495(7) 0.4640(5) 0.7147(6) 0.132(3) Uani 1 1 d .
H28 H 0.2997 0.4562 0.6803 0.158 Uiso 1 1 calc R
C28A C 0.3727(9) 0.5197(10) 0.7313(9) 0.168(8) Uani 1 1 d .
H28A H 0.4285 0.5192 0.7757 0.202 Uiso 1 1 calc R
C28' C 0.3228(14) 0.5583(8) 0.7556(9) 0.176(8) Uani 1 1 d U
O28 O 0.3283(8) 0.6120(6) 0.7738(7) 0.203(4) Uani 1 1 d U
C28B C 0.3781(11) 0.5578(7) 0.6612(10) 0.166(6) Uani 1 1 d .
H28B H 0.3934 0.5975 0.6797 0.200 Uiso 1 1 calc R
C28G C 0.2945(8) 0.5581(8) 0.5892(8) 0.181(6) Uani 1 1 d .
H28C H 0.2549 0.5749 0.6022 0.272 Uiso 1 1 calc R
H28D H 0.2785 0.5193 0.5713 0.272 Uiso 1 1 calc R
H28E H 0.2971 0.5802 0.5482 0.272 Uiso 1 1 calc R
C28D C 0.4438(11) 0.5323(10) 0.6461(11) 0.208(8) Uani 1 1 d .
H28F H 0.4952 0.5328 0.6939 0.312 Uiso 1 1 calc R
H28G H 0.4488 0.5543 0.6064 0.312 Uiso 1 1 calc R
H28H H 0.4296 0.4933 0.6285 0.312 Uiso 1 1 calc R
O2ME O 0.2625(7) 0.5293(5) 0.7624(6) 0.172(4) Uani 1 1 d .
C2ME C 0.2106(9) 0.5617(9) 0.7871(9) 0.199(7) Uani 1 1 d .
H2M1 H 0.1700 0.5364 0.7885 0.298 Uiso 1 1 calc R
H2M2 H 0.1837 0.5923 0.7505 0.298 Uiso 1 1 calc R
H2M3 H 0.2440 0.5775 0.8386 0.298 Uiso 1 1 calc R
O2W O 0.5642(8) 0.2711(9) 0.8133(7) 0.279(8) Uani 1 1 d .
O1S1 O -0.5288(12) 0.2302(9) 0.3242(11) 0.260(7) Uani 1 1 d D
O1S2 O -0.5047(14) 0.2495(13) 0.1930(15) 0.298(10) Uani 1 1 d .
C1S2 C -0.523(2) 0.291(3) 0.241(4) 0.51(5) Uani 1 1 d U
H1S1 H -0.5827 0.2943 0.2161 0.615 Uiso 1 1 calc R
H1S2 H -0.5030 0.3282 0.2339 0.615 Uiso 1 1 calc R
C1S4 C -0.494(2) 0.2849(10) 0.328(3) 0.51(4) Uani 1 1 d DU
H1S3 H -0.4348 0.2847 0.3580 0.609 Uiso 1 1 calc R
H1S4 H -0.5172 0.3142 0.3476 0.609 Uiso 1 1 calc R
C1S3 C -0.521(2) 0.1876(11) 0.285(4) 0.48(4) Uani 1 1 d .
H1S5 H -0.5666 0.1618 0.2751 0.576 Uiso 1 1 calc R
H1S6 H -0.4717 0.1676 0.3209 0.576 Uiso 1 1 calc R
C1S1 C -0.518(3) 0.191(2) 0.1963(17) 0.40(3) Uani 1 1 d .
H1S7 H -0.4727 0.1679 0.1981 0.481 Uiso 1 1 calc R
H1S8 H -0.5690 0.1781 0.1524 0.481 Uiso 1 1 calc R

loop_
_atom_site_aniso_label
_atom_site_aniso_U_11
_atom_site_aniso_U_22
_atom_site_aniso_U_33
_atom_site_aniso_U_23
_atom_site_aniso_U_13
_atom_site_aniso_U_12
C11 0.28(3) 1.18(14) 0.19(2) -0.18(5) 0.20(3) -0.14(6)
C12 0.29(3) 0.95(11) 0.28(3) -0.04(5) 0.22(3) -0.15(5)
C13 0.64(10) 0.41(6) 0.72(10) 0.15(7) 0.55(9) 0.22(7)
C14 0.19(3) 1.4(2) 0.30(4) 0.13(8) 0.02(3) -0.28(7)
O1 0.147(8) 0.49(3) 0.204(12) 0.050(14) 0.099(9) 0.030(12)
C10' 0.160(15) 0.34(3) 0.074(8) 0.020(11) 0.054(10) -0.037(17)
O10 0.180(11) 0.37(2) 0.233(14) 0.032(13) 0.138(11) 0.070(12)
N11 0.124(8) 0.325(19) 0.222(15) 0.079(12) 0.144(10) 0.053(10)
C11A 0.081(7) 0.178(11) 0.123(8) -0.014(8) 0.068(6) 0.018(7)
C11' 0.125(10) 0.219(16) 0.107(10) 0.032(10) 0.060(9) 0.040(10)
O11 0.123(6) 0.139(7) 0.142(7) 0.047(5) 0.042(6) 0.015(5)
C11B 0.165(15) 0.247(19) 0.226(17) -0.079(16) 0.063(13) 0.060(15)
C11G 0.27(3) 0.26(2) 0.49(7) 0.00(3) 0.25(4) 0.01(2)
C11D 0.23(3) 0.51(6) 0.21(2) 0.00(3) 0.013(19) 0.06(3)
C11E 0.48(6) 0.86(10) 0.38(4) 0.30(6) -0.22(4) -0.51(7)
N12 0.111(7) 0.190(10) 0.087(6) -0.001(7) 0.040(5) -0.003(7)
C12A 0.094(7) 0.175(12) 0.048(5) 0.003(6) 0.012(5) -0.008(8)
C12' 0.086(7) 0.151(10) 0.099(8) -0.010(8) -0.001(6) -0.015(8)
O12 0.096(4) 0.219(9) 0.077(4) 0.000(5) 0.010(3) 0.002(5)
C12B 0.130(9) 0.134(11) 0.139(10) -0.021(8) 0.063(7) -0.004(8)
C12G 0.131(10) 0.143(11) 0.112(10) -0.017(8) 0.032(8) -0.013(9)
C12D 0.190(14) 0.145(12) 0.114(10) -0.012(9) 0.029(10) 0.000(10)
C12E 0.211(19) 0.25(2) 0.148(16) -0.046(15) 0.043(14) 0.009(17)
C12F 0.23(2) 0.40(4) 0.160(16) -0.049(19) 0.112(17) -0.03(3)
C12H 0.24(2) 0.216(19) 0.23(2) 0.019(18) 0.144(19) -0.030(17)
C12I 0.163(13) 0.30(2) 0.126(11) 0.018(13) 0.082(10) 0.011(14)
N13 0.096(6) 0.165(8) 0.076(5) -0.008(5) 0.023(5) -0.018(6)
C13A 0.068(5) 0.187(13) 0.076(6) -0.014(7) 0.015(5) -0.009(8)
C13' 0.108(9) 0.184(14) 0.081(7) 0.003(9) 0.032(7) -0.013(10)
O13 0.106(5) 0.149(7) 0.130(6) 0.003(5) 0.024(5) -0.015(5)
C13B 0.124(10) 0.177(16) 0.162(14) -0.027(11) 0.046(10) 0.012(11)
C13G 0.27(2) 0.227(18) 0.193(15) -0.012(14) 0.158(16) 0.013(15)
C13D 0.170(15) 0.24(2) 0.167(14) 0.015(15) 0.083(12) 0.024(16)
N14 0.116(8) 0.177(12) 0.122(8) 0.017(9) 0.037(7) -0.010(9)
C14A 0.209(14) 0.123(10) 0.077(7) 0.029(7) 0.031(8) -0.029(10)
C14' 0.128(12) 0.134(12) 0.148(13) 0.011(9) 0.049(11) -0.014(9)
O14 0.146(8) 0.206(10) 0.113(6) -0.014(6) 0.047(6) -0.036(7)
C14B 0.25(2) 0.185(16) 0.111(10) -0.004(11) -0.004(12) 0.013(15)
C14G 0.178(17) 0.25(3) 0.27(3) -0.03(2) -0.017(16) -0.012(17)
C14D 0.189(14) 0.102(11) 0.165(12) 0.045(9) 0.025(11) 0.018(10)
N15 0.127(7) 0.156(9) 0.087(6) 0.000(6) 0.025(5) -0.001(7)
C15A 0.135(10) 0.127(10) 0.104(9) 0.025(8) 0.037(8) -0.022(8)
C15' 0.099(8) 0.170(14) 0.072(7) -0.019(9) -0.006(6) -0.006(8)
O15 0.131(6) 0.183(8) 0.115(6) 0.008(6) 0.038(5) 0.012(6)
C15B 0.195(15) 0.199(16) 0.162(12) 0.025(11) 0.064(12) 0.098(13)
C15G 0.145(11) 0.166(13) 0.144(10) -0.032(9) 0.030(9) -0.060(10)
N16 0.096(6) 0.168(11) 0.109(7) -0.019(8) 0.034(5) -0.020(7)
C16A 0.105(8) 0.094(8) 0.097(7) 0.008(6) 0.032(6) 0.014(7)
C16' 0.091(7) 0.130(9) 0.106(8) 0.026(7) 0.031(7) -0.006(7)
O16 0.093(4) 0.212(9) 0.062(4) 0.011(5) -0.006(3) 0.003(5)
C16B 0.085(6) 0.095(8) 0.124(8) 0.011(7) 0.033(6) 0.035(6)
C16G 0.114(10) 0.208(18) 0.169(14) -0.080(14) 0.068(10) -0.009(11)
C16D 0.132(13) 0.25(2) 0.224(19) 0.002(17) 0.029(13) 0.032(13)
C16E 0.145(12) 0.199(16) 0.195(15) 0.053(12) 0.052(11) 0.034(11)
N17 0.104(6) 0.164(9) 0.084(6) -0.002(6) 0.008(5) -0.012(6)
C17A 0.100(9) 0.178(14) 0.095(9) 0.018(8) 0.021(6) 0.004(10)
C17' 0.102(9) 0.173(16) 0.096(8) 0.011(10) 0.018(7) -0.017(11)
O17 0.126(7) 0.187(9) 0.166(8) 0.015(7) 0.014(6) 0.033(6)
C17B 0.126(9) 0.198(13) 0.072(7) -0.007(7) 0.019(6) -0.037(9)
C17G 0.144(12) 0.192(15) 0.114(10) -0.018(10) 0.048(9) -0.032(11)
C17D 0.109(10) 0.258(18) 0.139(11) 0.053(11) 0.066(10) -0.010(11)
C17E 0.182(17) 0.39(3) 0.138(14) -0.072(17) 0.085(13) 0.02(2)
C17F 0.21(2) 0.44(5) 0.149(17) -0.03(2) 0.054(15) -0.09(3)
C17H 0.41(4) 0.172(18) 0.20(2) 0.091(16) 0.13(2) -0.03(2)
C17I 0.195(14) 0.114(11) 0.132(11) 0.032(9) 0.019(10) 0.009(10)
N18 0.157(12) 0.098(8) 0.136(9) 0.013(7) 0.049(8) 0.029(8)
C18A 0.102(10) 0.22(3) 0.149(14) 0.022(17) 0.013(9) 0.018(16)
C18' 0.19(2) 0.098(14) 0.21(2) 0.024(14) 0.027(19) 0.005(15)
O18 0.33(2) 0.210(17) 0.265(17) 0.052(14) 0.111(16) -0.016(16)
C18B 0.64(6) 0.077(12) 0.58(7) 0.06(2) 0.50(6) 0.05(2)
C18G 0.60(6) 0.23(3) 0.24(2) 0.04(2) 0.13(3) -0.06(3)
C18D 1.07(11) 0.14(2) 0.41(4) -0.04(2) 0.50(6) -0.06(4)
O1ME 0.208(14) 0.221(15) 0.238(14) 0.088(11) 0.036(12) -0.007(13)
C1ME 0.31(3) 0.32(3) 0.32(3) 0.06(2) 0.10(3) -0.16(3)
C21 0.148(14) 0.51(5) 0.136(14) 0.03(2) 0.086(12) -0.03(2)
C22 0.204(18) 0.95(10) 0.160(17) -0.04(3) 0.087(14) -0.22(4)
C23 0.161(16) 0.42(4) 0.33(3) 0.00(3) 0.15(2) 0.01(2)
C24 0.36(3) 0.37(4) 0.28(3) -0.11(3) 0.22(3) -0.13(3)
O2 0.128(7) 0.327(15) 0.143(8) 0.011(9) 0.066(6) 0.000(8)
C20' 0.135(13) 0.204(16) 0.118(12) 0.002(12) 0.036(11) -0.012(12)
O20 0.107(6) 0.296(14) 0.143(7) -0.017(8) 0.046(6) -0.002(8)
N21 0.089(7) 0.215(12) 0.115(8) -0.016(8) 0.017(6) 0.014(7)
C21A 0.224(15) 0.184(17) 0.077(8) 0.014(9) 0.059(9) 0.007(12)
C21' 0.071(6) 0.139(10) 0.166(10) -0.046(9) 0.069(7) 0.014(7)
O21 0.089(4) 0.230(9) 0.103(5) -0.006(6) 0.022(4) 0.010(6)
C21B 0.120(11) 0.19(2) 0.214(19) 0.005(16) 0.048(11) 0.015(12)
C21G 0.73(10) 0.16(3) 0.60(8) 0.05(4) -0.50(8) -0.03(4)
C21D 0.25(3) 0.063(11) 1.25(13) -0.13(3) -0.17(5) -0.036(14)
C21E 0.63(6) 0.17(3) 0.69(8) -0.19(4) -0.23(6) -0.18(3)
N22 0.154(7) 0.123(7) 0.076(4) -0.045(4) 0.091(5) 0.013(5)
C22A 0.191(11) 0.113(9) 0.043(5) -0.008(5) 0.066(6) 0.019(8)
C22' 0.085(7) 0.163(11) 0.090(7) -0.028(7) -0.002(6) -0.010(7)
O22 0.096(5) 0.190(8) 0.099(5) 0.012(5) 0.024(4) 0.006(5)
C22B 0.158(11) 0.137(11) 0.092(8) 0.006(8) 0.042(7) 0.036(9)
C22G 0.116(10) 0.124(10) 0.121(10) -0.023(9) 0.015(8) -0.004(9)
C22D 0.182(16) 0.194(17) 0.153(13) 0.041(12) 0.045(12) -0.001(14)
C22E 0.200(19) 0.125(13) 0.169(17) -0.004(12) 0.013(13) -0.014(12)
C22F 0.23(2) 0.26(3) 0.152(14) 0.070(15) 0.034(17) -0.09(2)
C22H 0.181(15) 0.145(14) 0.212(19) 0.027(12) 0.077(14) -0.001(12)
C22I 0.143(13) 0.156(14) 0.152(13) 0.036(10) 0.044(11) -0.022(11)
N23 0.094(6) 0.160(9) 0.116(7) 0.008(6) 0.034(6) -0.004(6)
C23A 0.088(7) 0.165(13) 0.118(9) -0.004(9) 0.040(7) 0.003(8)
C23' 0.148(13) 0.32(3) 0.059(8) 0.018(12) 0.050(9) -0.012(17)
O23 0.136(7) 0.226(10) 0.118(6) 0.019(6) 0.040(6) 0.041(7)
C23B 0.145(13) 0.31(3) 0.136(12) 0.048(15) 0.065(11) -0.049(17)
C23G 0.180(15) 0.30(3) 0.231(19) -0.022(17) 0.118(14) -0.053(16)
C23D 0.28(3) 0.148(16) 0.38(4) 0.01(2) 0.16(2) 0.017(18)
N24 0.129(9) 0.28(2) 0.109(9) 0.007(11) 0.010(7) 0.023(11)
C24A 0.202(17) 0.191(17) 0.093(11) -0.004(11) 0.044(11) 0.046(14)
C24' 0.189(18) 0.167(16) 0.129(16) -0.031(13) 0.056(13) 0.025(13)
O24 0.208(13) 0.238(14) 0.195(12) -0.051(10) 0.101(10) -0.029(10)
C24B 0.26(2) 0.25(3) 0.137(14) -0.001(16) 0.008(15) 0.00(2)
C24G 0.220(19) 0.24(2) 0.172(17) -0.043(19) 0.009(15) 0.004(17)
C24D 0.165(13) 0.206(17) 0.125(10) -0.001(11) 0.028(9) 0.038(11)
N25 0.257(16) 0.182(12) 0.096(8) -0.018(8) 0.077(9) -0.007(12)
C25A 0.202(18) 0.21(2) 0.113(12) -0.015(14) 0.018(11) -0.014(16)
C25' 0.223(19) 0.114(12) 0.27(3) 0.094(17) 0.061(18) -0.041(12)
O25 0.331(17) 0.177(12) 0.157(9) 0.058(8) 0.119(11) 0.031(11)
C25B 0.42(4) 0.23(3) 0.27(3) -0.05(2) 0.18(3) -0.04(3)
C25G 0.23(2) 0.28(3) 0.37(3) 0.13(2) 0.11(2) 0.17(2)
N26 0.103(7) 0.257(16) 0.101(7) -0.015(9) 0.029(6) 0.059(9)
C26A 0.119(10) 0.199(15) 0.131(11) 0.025(11) 0.062(9) 0.037(10)
C26' 0.087(7) 0.164(11) 0.098(8) 0.012(8) 0.030(6) 0.022(8)
O26 0.107(5) 0.199(8) 0.108(5) 0.020(6) 0.036(4) 0.039(6)
C26B 0.158(13) 0.28(2) 0.116(10) -0.017(14) 0.044(10) 0.021(15)
C26G 0.27(3) 0.26(3) 0.207(19) -0.14(2) 0.13(2) -0.08(2)
C26D 0.26(3) 0.44(6) 0.30(3) 0.05(4) 0.01(2) -0.11(4)
C26E 0.091(10) 0.55(5) 0.212(18) -0.02(2) 0.015(11) -0.027(18)
N27 0.148(8) 0.120(8) 0.096(7) -0.003(6) 0.039(6) 0.011(7)
C27A 0.106(7) 0.105(9) 0.086(6) 0.019(6) 0.049(6) 0.023(7)
C27' 0.127(9) 0.105(10) 0.105(8) 0.017(8) 0.040(7) 0.047(9)
O27 0.098(5) 0.153(7) 0.103(5) 0.014(5) -0.009(4) 0.009(5)
C27B 0.124(9) 0.155(12) 0.136(11) -0.017(10) 0.035(8) -0.019(9)
C27G 0.117(10) 0.155(12) 0.130(10) 0.012(9) 0.052(9) -0.008(9)
C27D 0.112(10) 0.175(15) 0.212(16) 0.001(12) 0.036(11) 0.012(10)
C27E 0.142(12) 0.26(2) 0.187(16) 0.091(15) 0.082(12) 0.041(12)
C27F 0.24(2) 0.24(2) 0.23(2) -0.033(18) 0.153(18) -0.103(19)
C27H 0.149(15) 0.32(3) 0.25(2) -0.010(19) 0.081(17) -0.047(19)
C27I 0.100(10) 0.33(3) 0.165(16) -0.074(16) 0.025(10) -0.007(13)
N28 0.141(8) 0.113(8) 0.115(7) -0.050(7) 0.038(6) -0.016(7)
C28A 0.107(9) 0.24(2) 0.131(13) -0.063(14) 0.034(8) 0.030(12)
C28' 0.195(17) 0.118(9) 0.141(11) -0.002(9) 0.018(11) -0.083(12)
O28 0.228(11) 0.154(8) 0.197(10) -0.005(8) 0.075(8) 0.021(9)
C28B 0.171(15) 0.156(13) 0.166(13) 0.018(11) 0.074(13) -0.023(11)
C28G 0.114(9) 0.244(18) 0.135(10) 0.036(11) 0.017(8) -0.020(10)
C28D 0.148(13) 0.27(2) 0.222(18) -0.010(15) 0.100(13) -0.023(14)
O2ME 0.165(8) 0.161(9) 0.158(8) -0.063(7) 0.049(7) 0.019(8)
C2ME 0.143(12) 0.26(2) 0.164(13) -0.042(13) 0.045(10) 0.039(13)
O2W 0.200(10) 0.42(2) 0.179(10) 0.037(12) 0.061(9) 0.136(14)
O1S1 0.34(2) 0.179(13) 0.319(18) 0.011(14) 0.203(17) 0.053(16)
O1S2 0.252(19) 0.30(2) 0.36(3) 0.05(2) 0.159(17) -0.013(18)
C1S2 0.17(2) 0.62(11) 0.82(9) -0.24(8) 0.29(4) -0.12(4)
C1S4 0.48(5) 0.21(3) 0.81(9) -0.16(4) 0.28(5) 0.18(3)
C1S3 0.34(4) 0.117(17) 0.92(10) -0.08(4) 0.24(5) 0.05(2)
C1S1 0.55(7) 0.43(7) 0.21(2) 0.04(3) 0.17(3) -0.17(5)

loop_
_atom_type_symbol
_atom_type_description
_atom_type_scat_dispersion_real
_atom_type_scat_dispersion_imag
_atom_type_scat_source
C C 0.0033 0.0000 'International Tables Vol C Tables 4.2.6.8 and 6.1.1.4'
H H 0.0000 0.0000 'International Tables Vol C Tables 4.2.6.8 and 6.1.1.4'
N N 0.0061 0.0000 'International Tables Vol C Tables 4.2.6.8 and 6.1.1.4'
O O 0.0106 0.0000 'International Tables Vol C Tables 4.2.6.8 and 6.1.1.4'

loop_
_geom_angle_atom_site_label_1
_geom_angle_atom_site_label_2
_geom_angle_atom_site_label_3
_geom_angle
C13 C11 C14 99(4)
C13 C11 C12 126(5)
C14 C11 C12 117(3)
C13 C11 O1 100(2)
C14 C11 O1 110(3)
C12 C11 O1 102(2)
C10' O1 C11 135.1(16)
N11 C10' O10 128.6(15)
N11 C10' O1 127.1(18)
O10 C10' O1 104.2(19)
C10' N11 C11A 125.1(14)
C11B C11A N11 116.6(16)
C11B C11A C11' 111.1(13)
N11 C11A C11' 103.3(11)
N12 C11' O11 121.5(14)
N12 C11' C11A 121.5(13)
O11 C11' C11A 116.9(14)
C11G C11B C11A 127(2)
C11B C11G C11E 83(3)
C11B C11G C11D 97.1(17)
C11E C11G C11D 80(3)
C11' N12 C12A 123.9(10)
N12 C12A C12' 112.1(9)
N12 C12A C12B 108.2(10)
C12' C12A C12B 107.3(10)
O12 C12' N13 125.4(12)
O12 C12' C12A 119.1(10)
N13 C12' C12A 115.2(8)
C12G C12B C12A 109.4(10)
C12D C12G C12I 120.0
C12D C12G C12B 118.1(10)
C12I C12G C12B 121.6(10)
C12G C12D C12E 120.0
C12F C12E C12D 120.0
C12H C12F C12E 120.0
C12F C12H C12I 120.0
C12H C12I C12G 120.0
C12' N13 C13A 122.9(9)
N13 C13A C13' 102.7(9)
N13 C13A C13B 114.0(12)
C13' C13A C13B 111.3(11)
N14 C13' O13 121.4(14)
N14 C13' C13A 121.6(11)
O13 C13' C13A 117.0(14)
C13D C13B C13G 106.6(14)
C13D C13B C13A 113.1(14)
C13G C13B C13A 112.5(15)
C13' N14 C14D 123.2(13)
C13' N14 C14A 116.7(11)
C14D N14 C14A 119.3(14)
N14 C14A C14' 106.6(11)
N14 C14A C14B 96.5(12)
C14' C14A C14B 104.5(13)
O14 C14' N15 118.6(15)
O14 C14' C14A 130.1(14)
N15 C14' C14A 111.1(14)
C14G C14B C14A 104.7(15)
C14D C14G C14B 107.4(19)
C14G C14D N14 98.3(14)
C15A N15 C14' 124.4(12)
N15 C15A C15B 119.5(11)
N15 C15A C15G 109.5(11)
C15B C15A C15G 113.9(13)
N15 C15A C15' 108.4(12)
C15B C15A C15' 104.4(12)
C15G C15A C15' 98.9(10)
N16 C15' O15 117.7(13)
N16 C15' C15A 123.4(13)
O15 C15' C15A 118.8(14)
C15' N16 C16A 126.5(11)
C16B C16A N16 104.7(10)
C16B C16A C16' 112.6(10)
N16 C16A C16' 109.3(9)
O16 C16' N17 125.5(10)
O16 C16' C16A 120.3(11)
N17 C16' C16A 114.2(10)
C16A C16B C16G 111.6(11)
C16E C16G C16D 108.8(15)
C16E C16G C16B 114.3(12)
C16D C16G C16B 113.5(16)
C16' N17 C17A 121.6(9)
N17 C17A C17' 107.4(11)
N17 C17A C17B 109.2(11)
C17' C17A C17B 111.4(12)
O17 C17' N18 126.3(18)
O17 C17' C17A 120.3(14)
N18 C17' C17A 113.2(14)
C17G C17B C17A 111.9(10)
C17D C17G C17I 120.0
C17D C17G C17B 118.9(11)
C17I C17G C17B 121.1(11)
C17E C17D C17G 120.0
C17D C17E C17F 120.0
C17H C17F C17E 120.0
C17F C17H C17I 120.0
C17H C17I C17G 120.0
C17' N18 C18A 124.1(15)
N18 C18A C18' 118(2)
N18 C18A C18B 114.4(19)
C18' C18A C18B 104(2)
O18 C18' O1ME 122(3)
O18 C18' C18A 124(3)
O1ME C18' C18A 114(2)
C18G C18B C18D 107(3)
C18G C18B C18A 120(3)
C18D C18B C18A 103(3)
C18' O1ME C1ME 120(2)
C22 C21 O2 103.1(16)
C22 C21 C24 106(3)
O2 C21 C24 107(2)
C22 C21 C23 128(3)
O2 C21 C23 107(2)
C24 C21 C23 104.7(18)
C20' O2 C21 121.4(14)
O20 C20' O2 124.1(17)
O20 C20' N21 120.9(16)
O2 C20' N21 112.7(15)
C20' N21 C21A 128.5(12)
N21 C21A C21' 112.5(13)
N21 C21A C21B 108.5(14)
C21' C21A C21B 112.7(15)
N22 C21' O21 123.9(9)
N22 C21' C21A 124.9(11)
O21 C21' C21A 111.2(10)
C21G C21B C21A 136(2)
C21B C21G C21D 128(4)
C21B C21G C21E 114(3)
C21D C21G C21E 114(3)
C21' N22 C22A 127.9(9)
N22 C22A C22' 116.5(10)
N22 C22A C22B 113.2(11)
C22' C22A C22B 105.0(9)
O22 C22' N23 119.4(12)
O22 C22' C22A 121.8(11)
N23 C22' C22A 118.7(10)
C22A C22B C22G 114.0(9)
C22D C22G C22I 120.0
C22D C22G C22B 118.8(12)
C22I C22G C22B 121.1(12)
C22G C22D C22E 120.0
C22F C22E C22D 120.0
C22E C22F C22H 120.0
C22I C22H C22F 120.0
C22H C22I C22G 120.0
C22' N23 C23A 125.1(10)
N23 C23A C23' 102.9(11)
N23 C23A C23B 114.6(12)
C23' C23A C23B 114.2(15)
O23 C23' N24 124(2)
O23 C23' C23A 115.7(15)
N24 C23' C23A 119.8(17)
C23D C23B C23G 109(2)
C23D C23B C23A 115.9(19)
C23G C23B C23A 109.9(17)
C23' N24 C24A 121.3(16)
C23' N24 C24D 126(2)
C24A N24 C24D 111.6(16)
N24 C24A C24' 104.4(14)
N24 C24A C24B 103.8(17)
C24' C24A C24B 117(2)
O24 C24' C24A 135(2)
O24 C24' N25 116(2)
C24A C24' N25 109.8(19)
C24G C24B C24A 110(2)
C24B C24G C24D 106.4(17)
N24 C24D C24G 96.5(14)
C25A N25 C24' 129.3(17)
N25 C25A C25B 112.7(18)
N25 C25A C25' 119.2(18)
C25B C25A C25' 98.5(19)
N25 C25A C25G 114(2)
C25B C25A C25G 107(2)
C25' C25A C25G 103.8(17)
O25 C25' N26 130(3)
O25 C25' C25A 129.5(19)
N26 C25' C25A 101(2)
C25' N26 C26A 119.0(17)
C26B C26A C26' 106.7(14)
C26B C26A N26 115.9(13)
C26' C26A N26 107.0(11)
O26 C26' N27 124.9(12)
O26 C26' C26A 119.7(12)
N27 C26' C26A 115.3(11)
C26A C26B C26G 123.4(17)
C26D C26G C26B 112(2)
C26D C26G C26E 109(2)
C26B C26G C26E 110(2)
C26' N27 C27A 124.7(10)
N27 C27A C27B 111.6(11)
N27 C27A C27' 107.0(9)
C27B C27A C27' 110.2(10)
O27 C27' N28 123.9(12)
O27 C27' C27A 120.5(11)
N28 C27' C27A 115.4(11)
C27A C27B C27G 118.6(12)
C27D C27G C27I 120.0
C27D C27G C27B 120.2(11)
C27I C27G C27B 119.5(11)
C27G C27D C27E 120.0
C27D C27E C27F 120.0
C27H C27F C27E 120.0
C27I C27H C27F 120.0
C27H C27I C27G 120.0
C27' N28 C28A 121.8(12)
N28 C28A C28' 118.1(16)
N28 C28A C28B 116.9(12)
C28' C28A C28B 102.4(17)
O28 C28' O2ME 115(2)
O28 C28' C28A 133(2)
O2ME C28' C28A 112.4(15)
C28D C28B C28G 113.1(16)
C28D C28B C28A 108.1(15)
C28G C28B C28A 108.9(12)
C28' O2ME C2ME 117.8(17)
C1S4 O1S1 C1S3 123(3)
C1S1 O1S2 C1S2 121(4)
O1S2 C1S2 C1S4 124(5)
O1S1 C1S4 C1S2 97(3)
O1S1 C1S3 C1S1 128(4)
O1S2 C1S1 C1S3 100(3)

loop_
_geom_bond_atom_site_label_1
_geom_bond_atom_site_label_2
_geom_bond_distance
C11 C13 1.49(2)
C11 C14 1.50(2)
C11 C12 1.522(18)
C11 O1 1.61(3)
O1 C10' 1.424(19)
C10' N11 1.12(2)
C10' O10 1.36(2)
N11 C11A 1.390(15)
C11A C11B 1.40(2)
C11A C11' 1.567(18)
C11' N12 1.317(17)
C11' O11 1.264(14)
C11B C11G 1.481(19)
C11G C11E 1.540(19)
C11G C11D 1.77(4)
N12 C12A 1.498(14)
C12A C12' 1.590(16)
C12A C12B 1.523(17)
C12' O12 1.297(11)
C12' N13 1.301(12)
C12B C12G 1.570(15)
C12G C12D 1.3900
C12G C12I 1.3900
C12D C12E 1.3900
C12E C12F 1.3900
C12F C12H 1.3900
C12H C12I 1.3900
N13 C13A 1.466(13)
C13A C13' 1.532(19)
C13A C13B 1.546(18)
C13' N14 1.332(17)
C13' O13 1.310(13)
C13B C13D 1.53(2)
C13B C13G 1.55(2)
N14 C14D 1.490(16)
N14 C14A 1.535(17)
C14A C14' 1.49(2)
C14A C14B 1.61(2)
C14' O14 1.213(15)
C14' N15 1.464(16)
C14B C14G 1.56(2)
C14G C14D 1.50(3)
N15 C15A 1.451(14)
C15A C15B 1.519(19)
C15A C15G 1.583(17)
C15A C15' 1.618(19)
C15' N16 1.348(15)
C15' O15 1.321(15)
N16 C16A 1.510(14)
C16A C16B 1.446(14)
C16A C16' 1.522(14)
C16' O16 1.257(12)
C16' N17 1.329(13)
C16B C16G 1.57(2)
C16G C16E 1.565(19)
C16G C16D 1.40(2)
N17 C17A 1.521(16)
C17A C17' 1.53(2)
C17A C17B 1.570(16)
C17' O17 1.242(15)
C17' N18 1.314(16)
C17B C17G 1.510(15)
C17G C17D 1.3900
C17G C17I 1.3900
C17D C17E 1.3900
C17E C17F 1.3900
C17F C17H 1.3900
C17H C17I 1.3900
N18 C18A 1.33(3)
C18A C18' 1.51(3)
C18A C18B 1.68(4)
C18' O18 1.14(2)
C18' O1ME 1.20(2)
C18B C18G 1.34(3)
C18B C18D 1.577(19)
O1ME C1ME 1.56(3)
C21 C22 1.61(3)
C21 O2 1.53(2)
C21 C24 1.63(3)
C21 C23 1.54(4)
O2 C20' 1.330(17)
C20' O20 1.244(16)
C20' N21 1.349(17)
N21 C21A 1.435(17)
C21A C21' 1.528(18)
C21A C21B 1.53(2)
C21' N22 1.215(12)
C21' O21 1.354(12)
C21B C21G 1.13(3)
C21G C21D 1.58(6)
C21G C21E 1.38(4)
N22 C22A 1.298(12)
C22A C22' 1.493(16)
C22A C22B 1.520(16)
C22' O22 1.273(12)
C22' N23 1.332(14)
C22B C22G 1.542(15)
C22G C22D 1.3900
C22G C22I 1.3900
C22D C22E 1.3900
C22E C22F 1.3900
C22F C22H 1.3900
C22H C22I 1.3900
N23 C23A 1.456(15)
C23A C23' 1.61(2)
C23A C23B 1.51(2)
C23' O23 1.266(18)
C23' N24 1.34(2)
C23B C23D 1.44(3)
C23B C23G 1.54(2)
N24 C24A 1.51(2)
N24 C24D 1.524(17)
C24A C24' 1.40(2)
C24A C24B 1.48(2)
C24' O24 1.17(2)
C24' N25 1.58(2)
C24B C24G 1.43(3)
C24G C24D 1.62(2)
N25 C25A 1.39(2)
C25A C25B 1.50(3)
C25A C25' 1.71(3)
C25A C25G 1.49(3)
C25' O25 1.09(2)
C25' N26 1.294(19)
N26 C26A 1.616(19)
C26A C26B 1.53(2)
C26A C26' 1.573(17)
C26' O26 1.208(13)
C26' N27 1.366(14)
C26B C26G 1.55(2)
C26G C26D 1.47(4)
C26G C26E 1.62(3)
N27 C27A 1.427(13)
C27A C27B 1.453(16)
C27A C27' 1.557(16)
C27' O27 1.235(12)
C27' N28 1.309(13)
C27B C27G 1.518(17)
C27G C27D 1.3900
C27G C27I 1.3900
C27D C27E 1.3900
C27E C27F 1.3900
C27F C27H 1.3900
C27H C27I 1.3900
N28 C28A 1.35(2)
C28A C28' 1.51(3)
C28A C28B 1.65(2)
C28' O28 1.287(19)
C28' O2ME 1.355(18)
C28B C28D 1.49(2)
C28B C28G 1.512(19)
O2ME C2ME 1.460(17)
O1S1 C1S4 1.407(19)
O1S1 C1S3 1.29(4)
O1S2 C1S1 1.40(4)
O1S2 C1S2 1.48(6)
C1S2 C1S4 1.50(8)
C1S3 C1S1 1.73(6)

loop_
_geom_torsion_atom_site_label_1
_geom_torsion_atom_site_label_2
_geom_torsion_atom_site_label_3
_geom_torsion_atom_site_label_4
_geom_torsion
C13 C11 O1 C10' 42(6)
C14 C11 O1 C10' -61(4)
C12 C11 O1 C10' 173(3)
C11 O1 C10' N11 172(3)
C11 O1 C10' O10 -10(4)
O10 C10' N11 C11A -1(4)
O1 C10' N11 C11A 176.9(18)
C10' N11 C11A C11B 112(2)
C10' N11 C11A C11' -126(2)
C11B C11A C11' N12 -104.3(17)
N11 C11A C11' N12 129.9(13)
C11B C11A C11' O11 78.4(16)
N11 C11A C11' O11 -47.4(16)
N11 C11A C11B C11G -175(2)
C11' C11A C11B C11G 67(2)
C11A C11B C11G C11E 155(3)
C11A C11B C11G C11D 76(3)
O11 C11' N12 C12A -3(2)
C11A C11' N12 C12A 180.0(11)
C11' N12 C12A C12' -124.4(12)
C11' N12 C12A C12B 117.5(13)
N12 C12A C12' O12 -41.7(16)
C12B C12A C12' O12 76.9(13)
N12 C12A C12' N13 143.9(12)
C12B C12A C12' N13 -97.5(13)
N12 C12A C12B C12G -76.3(11)
C12' C12A C12B C12G 162.6(9)
C12A C12B C12G C12D -96.6(10)
C12A C12B C12G C12I 89.0(11)
C12I C12G C12D C12E 0.0
C12B C12G C12D C12E -174.4(10)
C12G C12D C12E C12F 0.0
C12D C12E C12F C12H 0.0
C12E C12F C12H C12I 0.0
C12F C12H C12I C12G 0.0
C12D C12G C12I C12H 0.0
C12B C12G C12I C12H 174.2(11)
O12 C12' N13 C13A -6(2)
C12A C12' N13 C13A 168.5(11)
C12' N13 C13A C13' -112.0(13)
C12' N13 C13A C13B 127.5(13)
N13 C13A C13' N14 96.8(12)
C13B C13A C13' N14 -140.8(13)
N13 C13A C13' O13 -80.6(12)
C13B C13A C13' O13 41.9(15)
N13 C13A C13B C13D -61.6(16)
C13' C13A C13B C13D -177.2(13)
N13 C13A C13B C13G 177.5(12)
C13' C13A C13B C13G 61.9(15)
O13 C13' N14 C14D 179.8(12)
C13A C13' N14 C14D 2.6(19)
O13 C13' N14 C14A 10.4(18)
C13A C13' N14 C14A -166.8(11)
C13' N14 C14A C14' 60.5(16)
C14D N14 C14A C14' -109.3(14)
C13' N14 C14A C14B 167.8(13)
C14D N14 C14A C14B -2.1(16)
N14 C14A C14' O14 35(2)
C14B C14A C14' O14 -66(2)
N14 C14A C14' N15 -139.7(12)
C14B C14A C14' N15 118.9(13)
N14 C14A C14B C14G 22.9(18)
C14' C14A C14B C14G 131.9(18)
C14A C14B C14G C14D -38(2)
C14B C14G C14D N14 34(2)
C13' N14 C14D C14G 170.8(17)
C14A N14 C14D C14G -20(2)
O14 C14' N15 C15A 8(2)
C14A C14' N15 C15A -176.1(12)
C14' N15 C15A C15B 44.5(18)
C14' N15 C15A C15G 178.3(12)
C14' N15 C15A C15' -74.8(15)
N15 C15A C15' N16 -12.0(16)
C15B C15A C15' N16 -140.4(13)
C15G C15A C15' N16 102.1(13)
N15 C15A C15' O15 166.3(10)
C15B C15A C15' O15 37.9(14)
C15G C15A C15' O15 -79.6(13)
O15 C15' N16 C16A 5.7(17)
C15A C15' N16 C16A -176.0(10)
C15' N16 C16A C16B 159.2(10)
C15' N16 C16A C16' -79.9(13)
C16B C16A C16' O16 53.4(15)
N16 C16A C16' O16 -62.6(14)
C16B C16A C16' N17 -124.9(11)
N16 C16A C16' N17 119.1(11)
N16 C16A C16B C16G 179.6(9)
C16' C16A C16B C16G 60.9(12)
C16A C16B C16G C16E 63.9(14)
C16A C16B C16G C16D -170.5(12)
O16 C16' N17 C17A -7(2)
C16A C16' N17 C17A 171.6(11)
C16' N17 C17A C17' -82.2(14)
C16' N17 C17A C17B 156.9(11)
N17 C17A C17' O17 -55.7(15)
C17B C17A C17' O17 63.8(17)
N17 C17A C17' N18 129.5(11)
C17B C17A C17' N18 -111.0(12)
N17 C17A C17B C17G 178.8(11)
C17' C17A C17B C17G 60.4(15)
C17A C17B C17G C17D 65.4(13)
C17A C17B C17G C17I -114.3(10)
C17I C17G C17D C17E 0.0
C17B C17G C17D C17E -179.7(11)
C17G C17D C17E C17F 0.0
C17D C17E C17F C17H 0.0
C17E C17F C17H C17I 0.0
C17F C17H C17I C17G 0.0
C17D C17G C17I C17H 0.0
C17B C17G C17I C17H 179.7(11)
O17 C17' N18 C18A 0(3)
C17A C17' N18 C18A 174.2(16)
C17' N18 C18A C18' -113.1(19)
C17' N18 C18A C18B 125.0(19)
N18 C18A C18' O18 128(3)
C18B C18A C18' O18 -105(3)
N18 C18A C18' O1ME -59(3)
C18B C18A C18' O1ME 69(3)
N18 C18A C18B C18G -176(3)
C18' C18A C18B C18G 54(4)
N18 C18A C18B C18D -58(2)
C18' C18A C18B C18D 173(2)
O18 C18' O1ME C1ME -15(4)
C18A C18' O1ME C1ME 171(2)
C22 C21 O2 C20' 176(2)
C24 C21 O2 C20' 65(3)
C23 C21 O2 C20' -47(3)
C21 O2 C20' O20 -19(3)
C21 O2 C20' N21 178(2)
O20 C20' N21 C21A 17(3)
O2 C20' N21 C21A -179.4(15)
C20' N21 C21A C21' -137.2(16)
C20' N21 C21A C21B 97.4(19)
N21 C21A C21' N22 132.2(14)
C21B C21A C21' N22 -104.7(16)
N21 C21A C21' O21 -46.7(17)
C21B C21A C21' O21 76.4(16)
N21 C21A C21B C21G -118(8)
C21' C21A C21B C21G 117(8)
C21A C21B C21G C21D -19(15)
C21A C21B C21G C21E -176(4)
O21 C21' N22 C22A 4(2)
C21A C21' N22 C22A -174.5(14)
C21' N22 C22A C22' -129.8(12)
C21' N22 C22A C22B 108.4(13)
N22 C22A C22' O22 -37.8(16)
C22B C22A C22' O22 88.3(13)
N22 C22A C22' N23 142.1(11)
C22B C22A C22' N23 -91.8(13)
N22 C22A C22B C22G -66.8(13)
C22' C22A C22B C22G 165.1(11)
C22A C22B C22G C22D -101.1(11)
C22A C22B C22G C22I 76.5(12)
C22I C22G C22D C22E 0.0
C22B C22G C22D C22E 177.6(9)
C22G C22D C22E C22F 0.0
C22D C22E C22F C22H 0.0
C22E C22F C22H C22I 0.0
C22F C22H C22I C22G 0.0
C22D C22G C22I C22H 0.0
C22B C22G C22I C22H -177.5(9)
O22 C22' N23 C23A -8.4(19)
C22A C22' N23 C23A 171.7(12)
C22' N23 C23A C23' -112.3(14)
C22' N23 C23A C23B 123.1(16)
N23 C23A C23' O23 -79.9(13)
C23B C23A C23' O23 44.9(17)
N23 C23A C23' N24 91.1(14)
C23B C23A C23' N24 -144.1(14)
N23 C23A C23B C23D -62(2)
C23' C23A C23B C23D 179.5(17)
N23 C23A C23B C23G 173.9(15)
C23' C23A C23B C23G 56(2)
O23 C23' N24 C24A 8(2)
C23A C23' N24 C24A -161.9(15)
O23 C23' N24 C24D 177.2(14)
C23A C23' N24 C24D 7(2)
C23' N24 C24A C24' 58(2)
C24D N24 C24A C24' -112.0(17)
C23' N24 C24A C24B -179.1(15)
C24D N24 C24A C24B 11(2)
N24 C24A C24' O24 46(3)
C24B C24A C24' O24 -67(3)
N24 C24A C24' N25 -131.2(14)
C24B C24A C24' N25 115(2)
N24 C24A C24B C24G 14(3)
C24' C24A C24B C24G 128(2)
C24A C24B C24G C24D -31(3)
C23' N24 C24D C24G 163.8(17)
C24A N24 C24D C24G -26.4(18)
C24B C24G C24D N24 34(2)
O24 C24' N25 C25A 8(3)
C24A C24' N25 C25A -174.3(18)
C24' N25 C25A C25B 49(3)
C24' N25 C25A C25' -66(3)
C24' N25 C25A C25G 170.7(18)
N25 C25A C25' O25 165(3)
C25B C25A C25' O25 43(3)
C25G C25A C25' O25 -67(3)
N25 C25A C25' N26 -18(3)
C25B C25A C25' N26 -140(2)
C25G C25A C25' N26 110(2)
O25 C25' N26 C26A 10(4)
C25A C25' N26 C26A -167.1(11)
C25' N26 C26A C26B 152.3(17)
C25' N26 C26A C26' -88.8(18)
C26B C26A C26' O26 61.6(16)
N26 C26A C26' O26 -63.1(17)
C26B C26A C26' N27 -115.1(13)
N26 C26A C26' N27 120.2(12)
C26' C26A C26B C26G 69(2)
N26 C26A C26B C26G -171.8(16)
C26A C26B C26G C26D -171(2)
C26A C26B C26G C26E 68(2)
O26 C26' N27 C27A 2(2)
C26A C26' N27 C27A 178.4(12)
C26' N27 C27A C27B 152.5(11)
C26' N27 C27A C27' -86.8(13)
N27 C27A C27' O27 -63.4(13)
C27B C27A C27' O27 58.1(15)
N27 C27A C27' N28 121.3(11)
C27B C27A C27' N28 -117.3(12)
N27 C27A C27B C27G -176.8(10)
C27' C27A C27B C27G 64.6(14)
C27A C27B C27G C27D 48.4(15)
C27A C27B C27G C27I -137.9(10)
C27I C27G C27D C27E 0.0
C27B C27G C27D C27E 173.7(11)
C27G C27D C27E C27F 0.0
C27D C27E C27F C27H 0.0
C27E C27F C27H C27I 0.0
C27F C27H C27I C27G 0.0
C27D C27G C27I C27H 0.0
C27B C27G C27I C27H -173.8(11)
O27 C27' N28 C28A 8(2)
C27A C27' N28 C28A -176.4(12)
C27' N28 C28A C28' -125.7(14)
C27' N28 C28A C28B 111.3(15)
N28 C28A C28' O28 -179.0(15)
C28B C28A C28' O28 -49(2)
N28 C28A C28' O2ME 4(2)
C28B C28A C28' O2ME 134.1(13)
N28 C28A C28B C28D -64.0(17)
C28' C28A C28B C28D 165.3(14)
N28 C28A C28B C28G 59.2(19)
C28' C28A C28B C28G -71.5(18)
O28 C28' O2ME C2ME 1.4(19)
C28A C28' O2ME C2ME 178.9(12)
C1S1 O1S2 C1S2 C1S4 50(5)
C1S3 O1S1 C1S4 C1S2 47(4)
O1S2 C1S2 C1S4 O1S1 -56(4)
C1S4 O1S1 C1S3 C1S1 -34(6)
C1S2 O1S2 C1S1 C1S3 -19(5)
O1S1 C1S3 C1S1 O1S2 14(5)
